data_7038451
loop_
_publ_author_name
'Olaru, Marian'
'Nema, Mihai G.'
'Soran, Albert'
'Breunig, Hans J.'
'Silvestru, Cristian'

_publ_section_title
;
 Mixed triorganobismuthines RAr2Bi [Ar = C6F5, 2,4,6-(C6F5)3C6H2] and
 hypervalent racemic Bi-chiral diorganobismuth(iii) bromides RArBiBr (Ar =
 C6F5, Mes, Ph) with the ligand R = 2-(Me2NCH2)C6H4. Influences of the
 organic substituent.
;
_journal_issue 23
_journal_name_full 'Dalton transactions (Cambridge, England : 2003)'
_journal_page_first 9419
_journal_page_last 9428
_journal_paper_doi 10.1039/c5dt05074j
_journal_volume 45
_journal_year 2016
_chemical_formula_moiety 'C21 H12 Bi F10 N'
_chemical_formula_sum 'C21 H12 Bi F10 N'
_chemical_formula_weight 677.30
_chemical_name_systematic
; 
 ? 
;
_space_group_IT_number 14
_symmetry_cell_setting monoclinic
_symmetry_space_group_name_Hall '-P 2ybc'
_symmetry_space_group_name_H-M 'P 1 21/c 1'
_atom_sites_solution_hydrogens geom
_atom_sites_solution_primary direct
_atom_sites_solution_secondary difmap
_audit_creation_method SHELXL-97
_audit_update_record
;
2015-10-09 deposited with the CCDC.
2016-02-17 downloaded from the CCDC.
;
_cell_angle_alpha 90.00
_cell_angle_beta 90.530(10)
_cell_angle_gamma 90.00
_cell_formula_units_Z 4
_cell_length_a 6.6570(10)
_cell_length_b 16.639(2)
_cell_length_c 18.698(3)
_cell_measurement_reflns_used 70
_cell_measurement_temperature 173(2)
_cell_measurement_theta_max 26.934
_cell_measurement_theta_min 6.603
_cell_volume 2071.0(5)
_computing_cell_refinement 'Siemens XSCANS'
_computing_data_collection 'Siemens XSCANS'
_computing_data_reduction 'Siemens XSCANS'
_computing_molecular_graphics 'Siemens SHELXTL'
_computing_publication_material 'Siemens SHELXTL'
_computing_structure_refinement 'Siemens SHELXTL'
_computing_structure_solution 'Siemens SHELXTL'
_diffrn_ambient_temperature 173(2)
_diffrn_measured_fraction_theta_full 0.994
_diffrn_measured_fraction_theta_max 0.994
_diffrn_measurement_device 'Siemens P4'
_diffrn_measurement_method '2\q/\w scans'
_diffrn_radiation_monochromator graphite
_diffrn_radiation_source 'sealed tube'
_diffrn_radiation_type MoK\a
_diffrn_radiation_wavelength 0.71073
_diffrn_reflns_av_R_equivalents 0.0330
_diffrn_reflns_av_sigmaI/netI 0.0505
_diffrn_reflns_limit_h_max 5
_diffrn_reflns_limit_h_min -7
_diffrn_reflns_limit_k_max 14
_diffrn_reflns_limit_k_min -19
_diffrn_reflns_limit_l_max 22
_diffrn_reflns_limit_l_min -22
_diffrn_reflns_number 5067
_diffrn_reflns_theta_full 25.00
_diffrn_reflns_theta_max 25.00
_diffrn_reflns_theta_min 2.68
_diffrn_standards_decay_% 0
_diffrn_standards_interval_count 197
_diffrn_standards_number 3
_exptl_absorpt_coefficient_mu 8.611
_exptl_absorpt_correction_T_max 0.180
_exptl_absorpt_correction_T_min 0.052
_exptl_absorpt_correction_type refdelf
_exptl_crystal_colour colorless
_exptl_crystal_density_diffrn 2.172
_exptl_crystal_density_method 'not measured'
_exptl_crystal_description block
_exptl_crystal_F_000 1272
_exptl_crystal_size_max 0.6
_exptl_crystal_size_mid 0.3
_exptl_crystal_size_min 0.2
_refine_diff_density_max 0.737
_refine_diff_density_min -1.283
_refine_diff_density_rms 0.147
_refine_ls_extinction_method none
_refine_ls_goodness_of_fit_ref 1.041
_refine_ls_hydrogen_treatment constr
_refine_ls_matrix_type full
_refine_ls_number_parameters 300
_refine_ls_number_reflns 3620
_refine_ls_number_restraints 0
_refine_ls_restrained_S_all 1.041
_refine_ls_R_factor_all 0.0510
_refine_ls_R_factor_gt 0.0341
_refine_ls_shift/su_max 0.001
_refine_ls_shift/su_mean 0.000
_refine_ls_structure_factor_coef Fsqd
_refine_ls_weighting_details 'calc w=1/[\s^2^(Fo^2^)+(0.0313P)^2^+6.8253P] where P=(Fo^2^+2Fc^2^)/3'
_refine_ls_weighting_scheme calc
_refine_ls_wR_factor_gt 0.0750
_refine_ls_wR_factor_ref 0.0799
_reflns_number_gt 2916
_reflns_number_total 3620
_reflns_threshold_expression >2sigma(I)
_cod_data_source_file c5dt05074j2.cif
_cod_data_source_block nm13a
_cod_depositor_comments
;
The following automatic conversions were performed:

'_symmetry_cell_setting' value 'Monoclinic' changed to 'monoclinic'
according to
/usr/data/users/saulius/crontab/automatic-downloads/rss-feeds/RSC/lib/dictionaries/cif_core.dic
dictionary named 'cif_core.dic' version 2.4.2 from 2011-04-26.

Automatic conversion script
Id: cif_fix_values 4268 2015-11-12 08:31:59Z antanas 

 Adding full bibliography for 7038449--7038453.cif.
;
_cod_original_sg_symbol_H-M P2(1)/c
_cod_database_code 7038451

loop_
_symmetry_equiv_pos_as_xyz
'x, y, z'
'-x, y+1/2, -z+1/2'
'-x, -y, -z'
'x, -y-1/2, z-1/2'

loop_
_atom_site_label
_atom_site_type_symbol
_atom_site_fract_x
_atom_site_fract_y
_atom_site_fract_z
_atom_site_U_iso_or_equiv
_atom_site_adp_type
_atom_site_occupancy
_atom_site_symmetry_multiplicity
_atom_site_calc_flag
_atom_site_refinement_flags
Bi1 Bi 0.09307(4) 0.276316(16) 0.112188(13) 0.02349(10) Uani 1 1 d .
C2 C 0.3221(10) 0.2289(4) 0.2518(3) 0.0255(15) Uani 1 1 d .
C7 C 0.1388(11) 0.1747(5) 0.2567(4) 0.0302(17) Uani 1 1 d .
H7A H 0.1633 0.1336 0.2925 0.036 Uiso 1 1 calc R
H7B H 0.0241 0.2062 0.2717 0.036 Uiso 1 1 calc R
C1 C 0.3445(10) 0.2790(4) 0.1918(3) 0.0258(15) Uani 1 1 d .
C6 C 0.5078(11) 0.3297(5) 0.1893(4) 0.0301(16) Uani 1 1 d .
H6 H 0.5231 0.3633 0.1500 0.036 Uiso 1 1 calc R
C3 C 0.4620(11) 0.2319(5) 0.3064(4) 0.0338(18) Uani 1 1 d .
H3 H 0.4457 0.1994 0.3464 0.041 Uiso 1 1 calc R
C4 C 0.6267(11) 0.2826(5) 0.3027(4) 0.0340(17) Uani 1 1 d .
H4 H 0.7213 0.2835 0.3396 0.041 Uiso 1 1 calc R
C5 C 0.6495(11) 0.3319(5) 0.2436(4) 0.0302(16) Uani 1 1 d .
H5 H 0.7594 0.3662 0.2406 0.036 Uiso 1 1 calc R
C16 C 0.2389(11) 0.2024(4) 0.0236(4) 0.0251(16) Uani 1 1 d .
C21 C 0.4247(11) 0.1666(5) 0.0252(4) 0.0303(16) Uani 1 1 d .
C11 C 0.1876(11) 0.4658(5) 0.1090(4) 0.0281(16) Uani 1 1 d .
C10 C 0.1913(11) 0.4014(4) 0.0640(4) 0.0282(16) Uani 1 1 d .
C15 C 0.2302(10) 0.4190(4) -0.0059(4) 0.0251(15) Uani 1 1 d .
C17 C 0.1177(11) 0.1829(5) -0.0336(4) 0.0301(17) Uani 1 1 d .
N1 N 0.0933(9) 0.1366(4) 0.1882(3) 0.0285(14) Uani 1 1 d .
C14 C 0.2617(10) 0.4957(5) -0.0306(4) 0.0294(17) Uani 1 1 d .
C13 C 0.2610(10) 0.5583(4) 0.0173(4) 0.0288(17) Uani 1 1 d .
C20 C 0.4850(11) 0.1131(5) -0.0267(4) 0.0309(17) Uani 1 1 d .
C12 C 0.2231(11) 0.5441(5) 0.0874(4) 0.0310(17) Uani 1 1 d .
C9 C -0.1111(12) 0.1040(5) 0.1846(5) 0.043(2) Uani 1 1 d .
H9A H -0.1403 0.0867 0.1367 0.064 Uiso 1 1 calc R
H9B H -0.2051 0.1450 0.1982 0.064 Uiso 1 1 calc R
H9C H -0.1219 0.0592 0.2167 0.064 Uiso 1 1 calc R
C8 C 0.2407(14) 0.0729(5) 0.1729(5) 0.045(2) Uani 1 1 d .
H8A H 0.3729 0.0958 0.1713 0.068 Uiso 1 1 calc R
H8B H 0.2091 0.0486 0.1276 0.068 Uiso 1 1 calc R
H8C H 0.2359 0.0328 0.2097 0.068 Uiso 1 1 calc R
C18 C 0.1729(12) 0.1308(5) -0.0867(4) 0.0369(19) Uani 1 1 d .
C19 C 0.3570(13) 0.0956(5) -0.0824(4) 0.0377(19) Uani 1 1 d .
F6 F -0.0676(7) 0.2171(3) -0.0391(3) 0.0460(12) Uani 1 1 d .
F5 F 0.2289(7) 0.3602(3) -0.0556(2) 0.0385(11) Uani 1 1 d .
F3 F 0.2921(7) 0.6335(3) -0.0058(3) 0.0473(12) Uani 1 1 d .
F1 F 0.1447(8) 0.4538(3) 0.1797(2) 0.0431(12) Uani 1 1 d .
F10 F 0.5572(7) 0.1833(3) 0.0776(3) 0.0483(12) Uani 1 1 d .
F9 F 0.6666(7) 0.0769(3) -0.0231(3) 0.0522(13) Uani 1 1 d .
F4 F 0.2935(7) 0.5102(3) -0.1003(2) 0.0440(12) Uani 1 1 d .
F2 F 0.2169(8) 0.6049(3) 0.1345(3) 0.0510(13) Uani 1 1 d .
F8 F 0.4149(8) 0.0434(3) -0.1335(3) 0.0553(14) Uani 1 1 d .
F7 F 0.0500(8) 0.1149(4) -0.1423(3) 0.0610(15) Uani 1 1 d .

loop_
_atom_site_aniso_label
_atom_site_aniso_U_11
_atom_site_aniso_U_22
_atom_site_aniso_U_33
_atom_site_aniso_U_23
_atom_site_aniso_U_13
_atom_site_aniso_U_12
Bi1 0.02372(14) 0.02315(14) 0.02360(14) 0.00193(12) -0.00015(9) 0.00203(14)
C2 0.027(4) 0.025(4) 0.024(3) 0.000(3) 0.004(3) 0.003(3)
C7 0.027(4) 0.040(5) 0.024(3) 0.010(3) 0.000(3) -0.002(4)
C1 0.029(4) 0.025(4) 0.023(3) 0.003(3) 0.001(3) 0.007(3)
C6 0.039(4) 0.025(4) 0.026(4) 0.003(3) -0.003(3) -0.006(4)
C3 0.036(4) 0.044(5) 0.021(3) 0.010(3) 0.002(3) 0.008(4)
C4 0.032(4) 0.041(5) 0.029(4) 0.002(4) -0.004(3) 0.005(4)
C5 0.023(4) 0.031(4) 0.037(4) -0.007(3) 0.003(3) 0.002(3)
C16 0.031(4) 0.020(4) 0.025(4) -0.002(3) 0.005(3) -0.001(3)
C21 0.034(4) 0.031(4) 0.026(4) -0.001(3) 0.001(3) 0.002(4)
C11 0.024(4) 0.031(4) 0.030(4) 0.005(3) -0.006(3) 0.004(3)
C10 0.026(4) 0.025(4) 0.033(4) 0.001(3) 0.004(3) 0.005(3)
C15 0.018(3) 0.028(4) 0.029(4) 0.000(3) 0.000(3) 0.004(3)
C17 0.028(4) 0.026(4) 0.036(4) 0.004(3) -0.001(3) 0.000(3)
N1 0.029(3) 0.024(3) 0.032(3) -0.002(3) -0.004(3) -0.003(3)
C14 0.019(4) 0.035(4) 0.034(4) 0.010(3) 0.006(3) 0.003(3)
C13 0.017(3) 0.018(4) 0.052(5) 0.013(3) 0.003(3) 0.000(3)
C20 0.023(4) 0.027(4) 0.043(4) 0.003(3) 0.007(3) -0.001(3)
C12 0.025(4) 0.026(4) 0.042(4) -0.005(3) -0.001(3) 0.007(3)
C9 0.042(5) 0.038(5) 0.048(5) 0.010(4) -0.008(4) -0.020(4)
C8 0.053(5) 0.032(5) 0.051(5) 0.005(4) 0.012(4) 0.009(4)
C18 0.039(5) 0.035(4) 0.037(4) -0.013(4) -0.006(4) 0.002(4)
C19 0.044(5) 0.023(4) 0.046(5) -0.008(4) 0.015(4) -0.006(4)
F6 0.035(2) 0.048(3) 0.054(3) -0.019(2) -0.014(2) 0.015(2)
F5 0.059(3) 0.030(2) 0.027(2) -0.0026(19) 0.011(2) 0.003(2)
F3 0.039(3) 0.026(2) 0.077(3) 0.010(2) 0.005(2) -0.004(2)
F1 0.065(3) 0.038(3) 0.027(2) -0.0059(19) 0.002(2) 0.006(2)
F10 0.031(2) 0.069(4) 0.045(3) -0.014(3) -0.006(2) 0.007(3)
F9 0.037(3) 0.052(3) 0.068(3) -0.008(3) 0.006(2) 0.014(3)
F4 0.040(3) 0.051(3) 0.041(3) 0.018(2) 0.014(2) 0.000(2)
F2 0.066(3) 0.028(3) 0.059(3) -0.017(2) -0.004(3) 0.002(3)
F8 0.055(3) 0.048(3) 0.064(3) -0.030(3) 0.015(3) -0.001(3)
F7 0.056(3) 0.070(4) 0.057(3) -0.034(3) -0.017(3) 0.002(3)

loop_
_atom_type_symbol
_atom_type_description
_atom_type_scat_dispersion_real
_atom_type_scat_dispersion_imag
_atom_type_scat_source
C C 0.0033 0.0016 'International Tables Vol C Tables 4.2.6.8 and 6.1.1.4'
H H 0.0000 0.0000 'International Tables Vol C Tables 4.2.6.8 and 6.1.1.4'
F F 0.0171 0.0103 'International Tables Vol C Tables 4.2.6.8 and 6.1.1.4'
N N 0.0061 0.0033 'International Tables Vol C Tables 4.2.6.8 and 6.1.1.4'
Bi Bi -4.1077 10.2566 'International Tables Vol C Tables 4.2.6.8 and 6.1.1.4'

loop_
_geom_angle_atom_site_label_1
_geom_angle_atom_site_label_2
_geom_angle_atom_site_label_3
_geom_angle
C1 Bi1 C16 100.0(3)
C1 Bi1 C10 91.6(3)
C16 Bi1 C10 94.4(2)
C1 Bi1 N1 70.9(2)
C16 Bi1 N1 85.5(2)
C10 Bi1 N1 162.1(2)
C3 C2 C1 119.7(7)
C3 C2 C7 120.9(6)
C1 C2 C7 119.4(6)
N1 C7 C2 111.4(5)
N1 C7 H7A 109.3
C2 C7 H7A 109.3
N1 C7 H7B 109.3
C2 C7 H7B 109.3
H7A C7 H7B 108.0
C6 C1 C2 118.6(6)
C6 C1 Bi1 125.3(5)
C2 C1 Bi1 115.8(5)
C1 C6 C5 121.7(7)
C1 C6 H6 119.1
C5 C6 H6 119.1
C2 C3 C4 121.0(7)
C2 C3 H3 119.5
C4 C3 H3 119.5
C3 C4 C5 119.5(7)
C3 C4 H4 120.2
C5 C4 H4 120.2
C6 C5 C4 119.5(7)
C6 C5 H5 120.3
C4 C5 H5 120.3
C17 C16 C21 116.0(6)
C17 C16 Bi1 116.2(5)
C21 C16 Bi1 127.3(5)
F10 C21 C16 120.8(6)
F10 C21 C20 117.0(7)
C16 C21 C20 122.2(7)
C10 C11 F1 119.1(7)
C10 C11 C12 123.7(7)
F1 C11 C12 117.2(7)
C11 C10 C15 115.3(7)
C11 C10 Bi1 116.8(5)
C15 C10 Bi1 127.5(5)
F5 C15 C10 120.2(6)
F5 C15 C14 116.3(6)
C10 C15 C14 123.4(7)
F6 C17 C18 117.3(7)
F6 C17 C16 119.1(7)
C18 C17 C16 123.7(7)
C7 N1 C9 112.7(6)
C7 N1 C8 110.5(6)
C9 N1 C8 110.2(6)
C7 N1 Bi1 94.9(4)
C9 N1 Bi1 107.2(5)
C8 N1 Bi1 120.6(5)
F4 C14 C15 121.2(7)
F4 C14 C13 119.7(7)
C15 C14 C13 119.0(6)
F3 C13 C12 120.3(7)
F3 C13 C14 119.8(7)
C12 C13 C14 119.9(7)
F9 C20 C19 119.5(7)
F9 C20 C21 121.3(7)
C19 C20 C21 119.2(7)
F2 C12 C13 120.6(7)
F2 C12 C11 120.8(7)
C13 C12 C11 118.7(7)
N1 C9 H9A 109.5
N1 C9 H9B 109.5
H9A C9 H9B 109.5
N1 C9 H9C 109.5
H9A C9 H9C 109.5
H9B C9 H9C 109.5
N1 C8 H8A 109.5
N1 C8 H8B 109.5
H8A C8 H8B 109.5
N1 C8 H8C 109.5
H8A C8 H8C 109.5
H8B C8 H8C 109.5
F7 C18 C19 120.2(7)
F7 C18 C17 121.3(7)
C19 C18 C17 118.5(7)
F8 C19 C18 119.9(8)
F8 C19 C20 119.7(7)
C18 C19 C20 120.5(7)

loop_
_geom_bond_atom_site_label_1
_geom_bond_atom_site_label_2
_geom_bond_distance
Bi1 C1 2.230(7)
Bi1 C16 2.287(7)
Bi1 C10 2.363(7)
Bi1 N1 2.725(6)
C2 C3 1.377(10)
C2 C1 1.406(10)
C2 C7 1.521(10)
C7 N1 1.458(9)
C7 H7A 0.9700
C7 H7B 0.9700
C1 C6 1.377(10)
C6 C5 1.380(10)
C6 H6 0.9300
C3 C4 1.385(11)
C3 H3 0.9300
C4 C5 1.386(11)
C4 H4 0.9300
C5 H5 0.9300
C16 C17 1.372(10)
C16 C21 1.373(10)
C21 F10 1.342(8)
C21 C20 1.379(10)
C11 C10 1.363(10)
C11 F1 1.368(8)
C11 C12 1.385(11)
C10 C15 1.367(10)
C15 F5 1.349(8)
C15 C14 1.373(10)
C17 F6 1.361(8)
C17 C18 1.370(11)
N1 C9 1.465(9)
N1 C8 1.474(10)
C14 F4 1.345(8)
C14 C13 1.374(11)
C13 F3 1.340(8)
C13 C12 1.359(11)
C20 F9 1.352(9)
C20 C19 1.371(11)
C12 F2 1.342(9)
C9 H9A 0.9600
C9 H9B 0.9600
C9 H9C 0.9600
C8 H8A 0.9600
C8 H8B 0.9600
C8 H8C 0.9600
C18 F7 1.343(9)
C18 C19 1.360(11)
C19 F8 1.351(9)

loop_
_geom_torsion_atom_site_label_1
_geom_torsion_atom_site_label_2
_geom_torsion_atom_site_label_3
_geom_torsion_atom_site_label_4
_geom_torsion
C3 C2 C7 N1 -140.1(7)
C1 C2 C7 N1 42.3(9)
C3 C2 C1 C6 0.3(10)
C7 C2 C1 C6 177.8(7)
C3 C2 C1 Bi1 -174.5(5)
C7 C2 C1 Bi1 3.0(8)
C16 Bi1 C1 C6 80.3(6)
C10 Bi1 C1 C6 -14.4(6)
N1 Bi1 C1 C6 161.9(7)
C16 Bi1 C1 C2 -105.2(5)
C10 Bi1 C1 C2 160.0(5)
N1 Bi1 C1 C2 -23.6(5)
C2 C1 C6 C5 0.6(11)
Bi1 C1 C6 C5 174.9(5)
C1 C2 C3 C4 -1.1(11)
C7 C2 C3 C4 -178.6(7)
C2 C3 C4 C5 1.0(12)
C1 C6 C5 C4 -0.7(11)
C3 C4 C5 C6 -0.1(11)
C1 Bi1 C16 C17 175.0(5)
C10 Bi1 C16 C17 -92.6(6)
N1 Bi1 C16 C17 105.4(5)
C1 Bi1 C16 C21 4.3(7)
C10 Bi1 C16 C21 96.7(7)
N1 Bi1 C16 C21 -65.4(6)
C17 C16 C21 F10 178.0(7)
Bi1 C16 C21 F10 -11.2(10)
C17 C16 C21 C20 -1.1(11)
Bi1 C16 C21 C20 169.6(6)
F1 C11 C10 C15 178.4(6)
C12 C11 C10 C15 -1.0(11)
F1 C11 C10 Bi1 5.4(9)
C12 C11 C10 Bi1 -173.9(6)
C1 Bi1 C10 C11 -61.7(6)
C16 Bi1 C10 C11 -161.9(6)
N1 Bi1 C10 C11 -73.0(9)
C1 Bi1 C10 C15 126.3(6)
C16 Bi1 C10 C15 26.2(7)
N1 Bi1 C10 C15 115.0(8)
C11 C10 C15 F5 -177.2(6)
Bi1 C10 C15 F5 -5.1(10)
C11 C10 C15 C14 -0.6(11)
Bi1 C10 C15 C14 171.4(5)
C21 C16 C17 F6 -179.2(7)
Bi1 C16 C17 F6 9.0(9)
C21 C16 C17 C18 0.3(11)
Bi1 C16 C17 C18 -171.5(6)
C2 C7 N1 C9 -162.8(6)
C2 C7 N1 C8 73.4(8)
C2 C7 N1 Bi1 -51.9(6)
C1 Bi1 N1 C7 40.6(4)
C16 Bi1 N1 C7 142.8(4)
C10 Bi1 N1 C7 52.5(8)
C1 Bi1 N1 C9 156.2(5)
C16 Bi1 N1 C9 -101.6(5)
C10 Bi1 N1 C9 168.1(7)
C1 Bi1 N1 C8 -76.8(6)
C16 Bi1 N1 C8 25.4(6)
C10 Bi1 N1 C8 -64.9(9)
F5 C15 C14 F4 -1.3(10)
C10 C15 C14 F4 -178.0(7)
F5 C15 C14 C13 178.8(6)
C10 C15 C14 C13 2.2(11)
F4 C14 C13 F3 0.0(10)
C15 C14 C13 F3 179.8(6)
F4 C14 C13 C12 178.1(6)
C15 C14 C13 C12 -2.1(11)
F10 C21 C20 F9 2.5(11)
C16 C21 C20 F9 -178.3(7)
F10 C21 C20 C19 -178.3(7)
C16 C21 C20 C19 0.9(12)
F3 C13 C12 F2 -0.2(11)
C14 C13 C12 F2 -178.3(6)
F3 C13 C12 C11 178.7(6)
C14 C13 C12 C11 0.6(11)
C10 C11 C12 F2 179.9(7)
F1 C11 C12 F2 0.5(10)
C10 C11 C12 C13 1.1(11)
F1 C11 C12 C13 -178.3(6)
F6 C17 C18 F7 0.8(12)
C16 C17 C18 F7 -178.7(7)
F6 C17 C18 C19 -179.7(7)
C16 C17 C18 C19 0.7(13)
F7 C18 C19 F8 -1.2(12)
C17 C18 C19 F8 179.3(7)
F7 C18 C19 C20 178.4(8)
C17 C18 C19 C20 -1.0(12)
F9 C20 C19 F8 -0.9(11)
C21 C20 C19 F8 179.9(7)
F9 C20 C19 C18 179.5(7)
C21 C20 C19 C18 0.3(12)
